data_7040825
loop_
_publ_author_name
'Wilke, Manuel'
'Kabelitz, Anke'
'Gorelik, Tatiana E.'
'Buzanich, Ana Guilherme'
'Reinholz, Uwe'
'Kolb, Ute'
'Rademann, Klaus'
'Emmerling, Franziska'

_publ_section_title
;
 The crystallisation of copper(ii) phenylphosphonates.
;
_journal_issue 43
_journal_name_full 'Dalton transactions (Cambridge, England : 2003)'
_journal_page_first 17453
_journal_page_last 17463
_journal_paper_doi 10.1039/c6dt02904c
_journal_volume 45
_journal_year 2016
_chemical_compound_source 'mechanochemical synthesis'
_chemical_formula_moiety 'C6 H7 Cu O4 P'
_chemical_formula_sum 'C6 H7 Cu O4 P'
_chemical_formula_weight 237.64
_chemical_name_common 'Copper(II)-phenylphosphonate monohydrate'
_chemical_name_mineral alphaCuPhP
_space_group_IT_number 31
_space_group_name_Hall 'P 2ac -2'
_symmetry_cell_setting orthorhombic
_symmetry_Int_Tables_number 31
_symmetry_space_group_name_Hall 'P 2ac -2'
_symmetry_space_group_name_H-M 'P m n 21'
_audit_update_record
;
2016-07-05 deposited with the CCDC.
2016-10-06 downloaded from the CCDC.
;
_cell_angle_alpha 90
_cell_angle_beta 90
_cell_angle_gamma 90
_cell_formula_units_Z 1
_cell_length_a 5.65908(15)
_cell_length_b 14.3406(5)
_cell_length_c 4.79644(13)
_cell_measurement_reflns_used 25
_cell_measurement_temperature 293
_cell_measurement_theta_max 20
_cell_measurement_theta_min 2
_cell_volume 389.25(2)
_diffrn_ambient_temperature 293
_diffrn_measurement_device_type 'insertion device'
_diffrn_radiation_monochromator none
_diffrn_radiation_probe x-ray
_diffrn_radiation_type 'Cu K\a'
_diffrn_radiation_wavelength 1.5406
_exptl_crystal_colour 'pale turquoise'
_exptl_crystal_density_diffrn 1.014
_exptl_crystal_density_method 'Not Measured'
_exptl_crystal_description block
_pd_meas_2theta_range_max 60
_pd_meas_2theta_range_min 4
_pd_proc_2theta_range_inc 0.009
_pd_proc_info_excluded_regions none
_pd_proc_ls_prof_wR_factor 10.46
_pd_proc_number_of_points 21236
_pd_spec_mounting '0.5 mm glass capillary'
_pd_spec_mount_mode transmission
_pd_spec_shape cylinder
_pd_spec_size_axial 10
_pd_spec_size_equat 0.5
_pd_spec_size_thick 0.5
_refine_ls_goodness_of_fit_all 8.91
_refine_ls_R_I_factor 8.225
_cod_data_source_file c6dt02904c2.cif
_cod_data_source_block alphaCuPhP
_cod_depositor_comments 'Adding full bibliography for 7040825--7040827.cif.'
_cod_database_code 7040825

loop_
_symmetry_equiv_pos_as_xyz
'x, y, z '
'-x+1/2, -y, z+1/2 '
'-x, y, z '
'x+1/2, -y, z+1/2 '

loop_
_atom_site_label
_atom_site_type_symbol
_atom_site_symmetry_multiplicity
_atom_site_fract_x
_atom_site_fract_y
_atom_site_fract_z
_atom_site_occupancy
_atom_site_B_iso_or_equiv
Cu1 Cu 2 1 0.48322 -0.1569298 0.5 3
P1 P 2 1 0.6195274 0.3835084 0.5 3
O1 O 2 1 0.6034(12) 0.055(3) 0.5 3
O2 O 4 0.8030(16) 0.5788(7) 0.573(2) 0.5 3
O3 O 2 1 0.3726(11) -0.488(3) 0.5 3
C1 C 2 1 0.7523 0.4371 0.5 3
C2 C 2 1 0.8111 0.2189 0.25 3
C3 C 2 1 0.9068 0.2592 0.25 3
C4 C 2 1 0.9499 0.5119 0.5 3
C5 C 2 1 0.8892 0.7309 0.25 3
C6 C 2 1 0.7935 0.6971 0.25 3
C2A C 4 0.7786 0.802 0.4175 0.25 3
C3A C 4 0.7669 0.8935 0.4603 0.25 3

loop_
_geom_angle_atom_site_label_1
_geom_angle_atom_site_label_2
_geom_angle_atom_site_label_3
_geom_angle
_geom_angle_site_symmetry_1
_geom_angle_site_symmetry_3
_geom_angle_publ_flag
O1 Cu1 O3 165.5(6) . . yes
P1 Cu1 O1 79.0(4) 1_554 . yes
O1 Cu1 O2 76.2(4) . 1_554 yes
P1 Cu1 O3 86.5(4) 1_554 . yes
O2 Cu1 O3 91.4(4) 1_554 . yes
P1 Cu1 O2 31.0(2) 1_554 1_554 yes
O1 P1 O2 121.6(5) . . yes
O1 P1 C1 106.0(6) . . yes
Cu1 P1 O1 130.1(6) 1_556 . yes
O1 P1 O2 121.6(5) . 3_755 yes
O2 P1 C1 107.1(4) . . yes
Cu1 P1 O2 46.6(4) 1_556 . yes
O2 P1 O2 91.8(5) . 3_755 yes
Cu1 P1 C1 123.88 1_556 . yes
O2 P1 C1 107.1(4) 3_755 . yes
Cu1 P1 O2 46.6(3) 1_556 3_755 yes
Cu1 O1 P1 128.9(10) . . yes
C2A C2 C3 89.87 . . no
C2A C2 C2A 105.00 . 3_755 no
C2A C2 C3 89.87 3_755 . no
C2 C2A C3A 92.93 . . no
C2 C3 C3A 88.11 . . no
C2 C3 C3A 88.11 . 3_755 no
C3A C3 C3A 106.60 . 3_755 no
C2A C3A C3 89.08 . . no

loop_
_geom_bond_atom_site_label_1
_geom_bond_atom_site_label_2
_geom_bond_distance
_geom_bond_site_symmetry_2
_geom_bond_publ_flag
Cu1 O1 2.001(17) . yes
Cu1 O3 2.245(15) . yes
Cu1 P1 2.9461(1) 1_554 yes
Cu1 O2 2.191(10) 1_554 yes
P1 O1 1.593(14) . yes
P1 O2 1.552(9) . yes
P1 C1 1.9213(1) . yes
P1 O2 1.552(9) 3_755 yes
C1 C2 1.3440(1) . no
C1 C2A 1.4445 . no
C1 C6 1.3800(1) . no
C1 C2A 1.4445 3_755 no
C2 C2A 1.5793 . no
C2 C3 1.3859(1) . no
C2 C2A 1.5793 3_755 no
C2A C3A 1.3298 . no
C3 C3A 1.6453 . no
C3 C3A 1.6453 3_755 no
C5 C6 1.3819(1) . no

loop_
_geom_torsion_atom_site_label_1
_geom_torsion_atom_site_label_2
_geom_torsion_atom_site_label_3
_geom_torsion_atom_site_label_4
_geom_torsion
_geom_torsion_publ_flag
O2 P1 O1 Cu1 -57.5(5) no
C1 P1 O1 Cu1 180.00 no
